data_9004991
loop_
_publ_author_name
'Liferovich, R. P.'
'Locock, A. J.'
'Mitchell, R. H.'
'Shpachenko, A. K.'

_publ_section_title
;
 The crystal structure of stronalsite and a
 redetermination of the structure of banalsite
;
_journal_name_full 'The Canadian Mineralogist'
_journal_page_first 533
_journal_page_last 546
_journal_paper_doi 10.2113/gscanmin.44.2.533
_journal_volume 44
_journal_year 2006
_chemical_compound_source 'Benallt mine, Wales'
_chemical_formula_sum 'Al4 Ba Na2 O16 Si4'
_chemical_name_mineral Banalsite
_space_group_IT_number 45
_symmetry_space_group_name_Hall 'I 2 -2c'
_symmetry_space_group_name_H-M 'I b a 2'
_cell_angle_alpha 90
_cell_angle_beta 90
_cell_angle_gamma 90
_cell_length_a 8.5400
_cell_length_b 10.0127
_cell_length_c 16.7897
_cell_formula_units_Z 4
_cell_volume 1435.661
_database_code_amcsd 0006094
_exptl_crystal_density_diffrn 3.052
_cod_original_formula_sum 'Ba Na2 Al4 Si4 O16'
_cod_database_code 9004991

loop_
_space_group_symop_operation_xyz
x,y,z
1/2+x,1/2+y,1/2+z
x,-y,1/2+z
1/2+x,1/2-y,+z
-x,y,1/2+z
1/2-x,1/2+y,+z
-x,-y,z
1/2-x,1/2-y,1/2+z

loop_
_atom_site_label
_atom_site_fract_x
_atom_site_fract_y
_atom_site_fract_z
_atom_site_U_iso_or_equiv
Ba 0.00000 0.50000 0.15450 0.01120
Na -0.04210 0.32580 -0.09540 0.01850
Al1 0.07060 0.18620 0.06350 0.00860
Al2 -0.27930 0.44530 0.31110 0.00960
Si1 -0.26520 0.55960 -0.00250 0.00760
Si2 0.07890 0.80620 0.24620 0.00840
O1 -0.21410 0.48460 0.40760 0.01290
O2 -0.00560 0.20770 0.15820 0.01470
O3 -0.07520 0.14480 -0.00510 0.01190
O4 0.22230 0.91300 0.24920 0.01090
O5 0.22580 0.07140 0.05480 0.01330
O6 -0.44990 0.35380 0.31120 0.01080
O7 0.12880 0.65530 0.27220 0.01190
O8 -0.12181 0.65220 0.03170 0.01130

loop_
_cod_related_entry_id
_cod_related_entry_database
_cod_related_entry_code
1 AMCSD 0006094
